data_4060184
_journal_name_full Organometallics
_journal_year 2005
_chemical_formula_sum 'C28 H48 Al Cl2 Sm'
_chemical_formula_weight 632.89
_space_group_IT_number 2
_symmetry_cell_setting triclinic
_symmetry_space_group_name_Hall '-P 1'
_symmetry_space_group_name_H-M 'P -1'
_atom_sites_solution_hydrogens geom
_atom_sites_solution_primary direct
_atom_sites_solution_secondary difmap
_cell_angle_alpha 71.891(2)
_cell_angle_beta 79.783(2)
_cell_angle_gamma 79.527(2)
_cell_formula_units_Z 4
_cell_length_a 12.5407(14)
_cell_length_b 13.0117(15)
_cell_length_c 20.340(2)
_cell_measurement_temperature 163(2)
_cell_volume 3076.0(6)
_diffrn_ambient_temperature 163(2)
_diffrn_detector_area_resol_mean ?
_diffrn_measurement_device_type ?
_diffrn_measurement_method ?
_diffrn_radiation_monochromator graphite
_diffrn_radiation_source 'fine-focus sealed tube'
_diffrn_radiation_type MoK\a
_diffrn_radiation_wavelength 0.71073
_diffrn_reflns_av_R_equivalents 0.0281
_diffrn_reflns_av_sigmaI/netI 0.0406
_diffrn_reflns_limit_h_max 16
_diffrn_reflns_limit_h_min -16
_diffrn_reflns_limit_k_max 16
_diffrn_reflns_limit_k_min -16
_diffrn_reflns_limit_l_max 26
_diffrn_reflns_limit_l_min -26
_diffrn_reflns_number 32835
_diffrn_reflns_theta_max 28.31
_diffrn_reflns_theta_min 1.06
_diffrn_standards_decay_% ?
_diffrn_standards_interval_count ?
_diffrn_standards_interval_time ?
_diffrn_standards_number ?
_exptl_absorpt_coefficient_mu 2.124
_exptl_absorpt_correction_T_max 0.5877
_exptl_absorpt_correction_T_min 0.5682
_exptl_absorpt_correction_type ?
_exptl_crystal_density_diffrn 1.367
_exptl_crystal_density_meas ?
_exptl_crystal_density_method 'not measured'
_exptl_crystal_F_000 1300
_exptl_crystal_size_max 0.30
_exptl_crystal_size_mid 0.30
_exptl_crystal_size_min 0.28
_refine_ls_extinction_coef ?
_refine_ls_extinction_method none
_refine_ls_goodness_of_fit_ref 1.053
_refine_ls_hydrogen_treatment mixed
_refine_ls_matrix_type full
_refine_ls_number_parameters 577
_refine_ls_number_reflns 14450
_refine_ls_number_restraints 0
_refine_ls_restrained_S_all 1.053
_refine_ls_R_factor_all 0.0463
_refine_ls_R_factor_gt 0.0306
_refine_ls_shift/su_max 0.002
_refine_ls_shift/su_mean 0.000
_refine_ls_structure_factor_coef Fsqd
_refine_ls_weighting_details 'calc w=1/[\s^2^(Fo^2^)+(0.0381P)^2^+2.8418P] where P=(Fo^2^+2Fc^2^)/3'
_refine_ls_weighting_scheme calc
_refine_ls_wR_factor_gt 0.0746
_refine_ls_wR_factor_ref 0.0840
_reflns_number_gt 11558
_reflns_number_total 14450
_reflns_threshold_expression >2sigma(I)
_cod_depositor_comments
;
The following automatic conversions were performed:
'_symmetry_cell_setting' value 'Triclinic' changed to 'triclinic'
according to '/home/saulius/struct/CIF-dictionaries/cif_core.dic'
dictionary named 'cif_core.dic' version 2.4.1 from 2010-06-29.

Automatic conversion script
Id: cif_fix_enum 1527 2010-12-29 10:47:43Z saulius 
;
_cod_database_code 4060184

loop_
_symmetry_equiv_pos_as_xyz
'x, y, z'
'-x, -y, -z'

loop_
_atom_site_label
_atom_site_type_symbol
_atom_site_fract_x
_atom_site_fract_y
_atom_site_fract_z
_atom_site_U_iso_or_equiv
_atom_site_adp_type
_atom_site_occupancy
_atom_site_symmetry_multiplicity
_atom_site_calc_flag
_atom_site_refinement_flags
_atom_site_disorder_assembly
_atom_site_disorder_group
Sm1 Sm 0.756864(12) 0.744994(13) 0.068113(8) 0.01498(5) Uani 1 1 d . . .
Al1 Al 0.63528(8) 0.70256(8) -0.07678(5) 0.0184(2) Uani 1 1 d . . .
Cl1 Cl 0.73957(6) 0.58694(6) 0.00395(4) 0.01900(15) Uani 1 1 d . . .
Cl2 Cl 0.61984(6) 0.84936(6) -0.03579(4) 0.02075(16) Uani 1 1 d . . .
C1 C 0.9488(3) 0.7612(3) -0.01744(18) 0.0247(7) Uani 1 1 d . . .
C2 C 0.9750(3) 0.7220(3) 0.05097(18) 0.0226(7) Uani 1 1 d . . .
C3 C 0.9418(3) 0.8064(3) 0.08350(18) 0.0213(7) Uani 1 1 d . . .
C4 C 0.8907(3) 0.8982(3) 0.0353(2) 0.0253(7) Uani 1 1 d . . .
C5 C 0.8970(3) 0.8696(3) -0.02767(18) 0.0253(7) Uani 1 1 d . . .
C6 C 0.9825(3) 0.7008(4) -0.0718(2) 0.0402(10) Uani 1 1 d . . .
H6A H 0.9543 0.7450 -0.1153 0.060 Uiso 1 1 calc R . .
H6B H 0.9528 0.6313 -0.0552 0.060 Uiso 1 1 calc R . .
H6C H 1.0625 0.6868 -0.0801 0.060 Uiso 1 1 calc R . .
C7 C 1.0349(3) 0.6105(3) 0.0833(2) 0.0393(10) Uani 1 1 d . . .
H7A H 1.0427 0.6036 0.1317 0.059 Uiso 1 1 calc R . .
H7B H 1.1074 0.6016 0.0567 0.059 Uiso 1 1 calc R . .
H7C H 0.9933 0.5541 0.0826 0.059 Uiso 1 1 calc R . .
C8 C 0.9745(3) 0.8047(4) 0.1515(2) 0.0413(10) Uani 1 1 d . . .
H8A H 0.9411 0.8722 0.1630 0.062 Uiso 1 1 calc R . .
H8B H 1.0542 0.7989 0.1473 0.062 Uiso 1 1 calc R . .
H8C H 0.9493 0.7419 0.1885 0.062 Uiso 1 1 calc R . .
C9 C 0.8479(3) 1.0090(3) 0.0445(2) 0.0406(10) Uani 1 1 d . . .
H9A H 0.8171 1.0560 0.0024 0.061 Uiso 1 1 calc R . .
H9B H 0.9077 1.0412 0.0522 0.061 Uiso 1 1 calc R . .
H9C H 0.7909 1.0022 0.0847 0.061 Uiso 1 1 calc R . .
C10 C 0.8656(3) 0.9452(4) -0.0966(2) 0.0444(11) Uani 1 1 d . . .
H10A H 0.8309 1.0160 -0.0904 0.067 Uiso 1 1 calc R . .
H10B H 0.8144 0.9133 -0.1132 0.067 Uiso 1 1 calc R . .
H10C H 0.9313 0.9553 -0.1308 0.067 Uiso 1 1 calc R . .
C11 C 0.5732(3) 0.6822(3) 0.14859(18) 0.0230(7) Uani 1 1 d . . .
C12 C 0.6586(3) 0.6037(3) 0.17922(17) 0.0226(7) Uani 1 1 d . . .
C13 C 0.7207(3) 0.6555(3) 0.20841(17) 0.0230(7) Uani 1 1 d . . .
C14 C 0.6734(3) 0.7675(3) 0.19566(17) 0.0225(7) Uani 1 1 d . . .
C15 C 0.5833(3) 0.7830(3) 0.15849(17) 0.0225(7) Uani 1 1 d . . .
C16 C 0.4844(3) 0.6581(3) 0.1171(2) 0.0321(9) Uani 1 1 d . . .
H16A H 0.4356 0.7256 0.0996 0.048 Uiso 1 1 calc R . .
H16B H 0.4425 0.6052 0.1527 0.048 Uiso 1 1 calc R . .
H16C H 0.5171 0.6277 0.0785 0.048 Uiso 1 1 calc R . .
C17 C 0.6738(3) 0.4835(3) 0.1866(2) 0.0334(9) Uani 1 1 d . . .
H17A H 0.7389 0.4479 0.2095 0.050 Uiso 1 1 calc R . .
H17B H 0.6831 0.4724 0.1403 0.050 Uiso 1 1 calc R . .
H17C H 0.6094 0.4518 0.2148 0.050 Uiso 1 1 calc R . .
C18 C 0.8066(3) 0.5954(3) 0.25463(19) 0.0346(9) Uani 1 1 d . . .
H18A H 0.8383 0.6477 0.2686 0.052 Uiso 1 1 calc R . .
H18B H 0.8641 0.5551 0.2292 0.052 Uiso 1 1 calc R . .
H18C H 0.7735 0.5441 0.2963 0.052 Uiso 1 1 calc R . .
C19 C 0.7010(3) 0.8509(3) 0.2247(2) 0.0324(9) Uani 1 1 d . . .
H19A H 0.7663 0.8212 0.2482 0.049 Uiso 1 1 calc R . .
H19B H 0.6395 0.8691 0.2581 0.049 Uiso 1 1 calc R . .
H19C H 0.7150 0.9168 0.1866 0.049 Uiso 1 1 calc R . .
C20 C 0.5087(3) 0.8885(3) 0.1372(2) 0.0314(8) Uani 1 1 d . . .
H20A H 0.5350 0.9451 0.1501 0.047 Uiso 1 1 calc R . .
H20B H 0.4345 0.8787 0.1610 0.047 Uiso 1 1 calc R . .
H20C H 0.5079 0.9105 0.0866 0.047 Uiso 1 1 calc R . .
C21 C 0.4887(3) 0.6605(3) -0.06315(19) 0.0224(7) Uani 1 1 d . . .
H21A H 0.4887 0.6147 -0.0940 0.027 Uiso 1 1 calc R . .
H21B H 0.4737 0.6148 -0.0144 0.027 Uiso 1 1 calc R . .
C22 C 0.3948(3) 0.7555(3) -0.0776(2) 0.0259(8) Uani 1 1 d . . .
H22 H 0.3982 0.8036 -0.0483 0.031 Uiso 1 1 calc R . .
C23 C 0.4082(3) 0.8234(3) -0.1533(2) 0.0411(10) Uani 1 1 d . . .
H23A H 0.4801 0.8488 -0.1653 0.062 Uiso 1 1 calc R . .
H23B H 0.3508 0.8864 -0.1604 0.062 Uiso 1 1 calc R . .
H23C H 0.4025 0.7788 -0.1832 0.062 Uiso 1 1 calc R . .
C24 C 0.2832(3) 0.7151(3) -0.0572(3) 0.0426(11) Uani 1 1 d . . .
H24A H 0.2761 0.6715 -0.0081 0.064 Uiso 1 1 calc R . .
H24B H 0.2764 0.6700 -0.0865 0.064 Uiso 1 1 calc R . .
H24C H 0.2253 0.7778 -0.0638 0.064 Uiso 1 1 calc R . .
C25 C 0.7282(3) 0.7256(3) -0.16749(17) 0.0223(7) Uani 1 1 d . . .
H25A H 0.6807 0.7577 -0.2049 0.027 Uiso 1 1 calc R . .
H25B H 0.7770 0.7795 -0.1711 0.027 Uiso 1 1 calc R . .
C26 C 0.7987(3) 0.6227(3) -0.18048(18) 0.0233(7) Uani 1 1 d . . .
H26 H 0.8480 0.5926 -0.1433 0.028 Uiso 1 1 calc R . .
C27 C 0.8708(3) 0.6474(4) -0.2509(2) 0.0356(9) Uani 1 1 d . . .
H27A H 0.9158 0.7032 -0.2538 0.053 Uiso 1 1 calc R . .
H27B H 0.8245 0.6741 -0.2884 0.053 Uiso 1 1 calc R . .
H27C H 0.9183 0.5807 -0.2556 0.053 Uiso 1 1 calc R . .
C28 C 0.7281(3) 0.5355(3) -0.1745(2) 0.0301(8) Uani 1 1 d . . .
H28A H 0.6825 0.5205 -0.1291 0.045 Uiso 1 1 calc R . .
H28B H 0.7753 0.4685 -0.1789 0.045 Uiso 1 1 calc R . .
H28C H 0.6812 0.5615 -0.2118 0.045 Uiso 1 1 calc R . .
Sm2 Sm 0.251435(12) 0.738757(13) 0.426222(8) 0.01448(5) Uani 1 1 d . . .
Al2 Al 0.35388(8) 0.79258(8) 0.57378(5) 0.0198(2) Uani 1 1 d . . .
Cl3 Cl 0.24403(6) 0.89897(6) 0.49347(4) 0.01939(15) Uani 1 1 d . . .
Cl4 Cl 0.36503(6) 0.63635(6) 0.54326(4) 0.02162(16) Uani 1 1 d . . .
C29 C 0.4037(3) 0.8586(3) 0.33803(17) 0.0222(7) Uani 1 1 d . . .
C30 C 0.3159(3) 0.8696(3) 0.30004(17) 0.0216(7) Uani 1 1 d . . .
C31 C 0.3137(3) 0.7676(3) 0.28921(17) 0.0221(7) Uani 1 1 d . . .
C32 C 0.3977(3) 0.6919(3) 0.32278(17) 0.0210(7) Uani 1 1 d . . .
C33 C 0.4539(3) 0.7479(3) 0.35274(17) 0.0212(7) Uani 1 1 d . . .
C34 C 0.4448(3) 0.9516(3) 0.3503(2) 0.0325(9) Uani 1 1 d . . .
H34A H 0.5060 0.9232 0.3780 0.049 Uiso 1 1 calc R . .
H34B H 0.3857 0.9904 0.3757 0.049 Uiso 1 1 calc R . .
H34C H 0.4696 1.0018 0.3054 0.049 Uiso 1 1 calc R . .
C35 C 0.2463(3) 0.9758(3) 0.2703(2) 0.0379(10) Uani 1 1 d . . .
H35A H 0.1910 0.9628 0.2463 0.057 Uiso 1 1 calc R . .
H35B H 0.2925 1.0271 0.2370 0.057 Uiso 1 1 calc R . .
H35C H 0.2100 1.0065 0.3081 0.057 Uiso 1 1 calc R . .
C36 C 0.2479(3) 0.7509(3) 0.23961(19) 0.0334(9) Uani 1 1 d . . .
H36A H 0.2596 0.6735 0.2414 0.050 Uiso 1 1 calc R . .
H36B H 0.2710 0.7948 0.1921 0.050 Uiso 1 1 calc R . .
H36C H 0.1702 0.7733 0.2528 0.050 Uiso 1 1 calc R . .
C37 C 0.4299(3) 0.5753(3) 0.3231(2) 0.0330(9) Uani 1 1 d . . .
H37A H 0.3790 0.5550 0.2993 0.049 Uiso 1 1 calc R . .
H37B H 0.4275 0.5284 0.3714 0.049 Uiso 1 1 calc R . .
H37C H 0.5042 0.5660 0.2988 0.049 Uiso 1 1 calc R . .
C38 C 0.5555(3) 0.6988(3) 0.3877(2) 0.0333(9) Uani 1 1 d . . .
H38A H 0.5789 0.7532 0.4042 0.050 Uiso 1 1 calc R . .
H38B H 0.6139 0.6759 0.3541 0.050 Uiso 1 1 calc R . .
H38C H 0.5396 0.6353 0.4273 0.050 Uiso 1 1 calc R . .
C39 C 0.0773(3) 0.6777(3) 0.51801(18) 0.0216(7) Uani 1 1 d . . .
C40 C 0.0342(2) 0.7621(3) 0.46290(18) 0.0208(7) Uani 1 1 d . . .
C41 C 0.0493(3) 0.7230(3) 0.40345(18) 0.0211(7) Uani 1 1 d . . .
C42 C 0.1036(3) 0.6140(3) 0.42263(18) 0.0221(7) Uani 1 1 d . . .
C43 C 0.1210(3) 0.5856(3) 0.49360(17) 0.0206(7) Uani 1 1 d . . .
C44 C 0.0693(3) 0.6822(3) 0.59197(18) 0.0310(8) Uani 1 1 d . . .
H44A H 0.1052 0.6134 0.6203 0.046 Uiso 1 1 calc R . .
H44B H -0.0078 0.6933 0.6113 0.046 Uiso 1 1 calc R . .
H44C H 0.1054 0.7428 0.5924 0.046 Uiso 1 1 calc R . .
C45 C -0.0237(3) 0.8731(3) 0.4660(2) 0.0317(9) Uani 1 1 d . . .
H45A H -0.0445 0.9154 0.4201 0.048 Uiso 1 1 calc R . .
H45B H 0.0253 0.9114 0.4797 0.048 Uiso 1 1 calc R . .
H45C H -0.0894 0.8646 0.5004 0.048 Uiso 1 1 calc R . .
C46 C -0.0043(3) 0.7802(3) 0.3388(2) 0.0343(9) Uani 1 1 d . . .
H46A H -0.0348 0.8550 0.3392 0.051 Uiso 1 1 calc R . .
H46B H -0.0632 0.7409 0.3375 0.051 Uiso 1 1 calc R . .
H46C H 0.0500 0.7822 0.2975 0.051 Uiso 1 1 calc R . .
C47 C 0.1239(3) 0.5338(3) 0.3803(2) 0.0319(8) Uani 1 1 d . . .
H47A H 0.1063 0.5717 0.3329 0.048 Uiso 1 1 calc R . .
H47B H 0.0777 0.4759 0.4023 0.048 Uiso 1 1 calc R . .
H47C H 0.2010 0.5017 0.3782 0.048 Uiso 1 1 calc R . .
C48 C 0.1692(3) 0.4748(3) 0.5340(2) 0.0281(8) Uani 1 1 d . . .
H48A H 0.1923 0.4282 0.5030 0.042 Uiso 1 1 calc R . .
H48B H 0.1143 0.4423 0.5719 0.042 Uiso 1 1 calc R . .
H48C H 0.2327 0.4814 0.5537 0.042 Uiso 1 1 calc R . .
C49 C 0.2678(3) 0.7797(3) 0.66637(17) 0.0250(7) Uani 1 1 d . . .
H49A H 0.2221 0.7207 0.6766 0.030 Uiso 1 1 calc R . .
H49B H 0.3191 0.7572 0.7017 0.030 Uiso 1 1 calc R . .
C50 C 0.1930(3) 0.8835(3) 0.67500(19) 0.0271(8) Uani 1 1 d . . .
H50 H 0.1414 0.9058 0.6392 0.033 Uiso 1 1 calc R . .
C51 C 0.1249(4) 0.8629(4) 0.7472(2) 0.0453(11) Uani 1 1 d . . .
H51A H 0.0827 0.8029 0.7546 0.068 Uiso 1 1 calc R . .
H51B H 0.0748 0.9290 0.7499 0.068 Uiso 1 1 calc R . .
H51C H 0.1736 0.8435 0.7831 0.068 Uiso 1 1 calc R . .
C52 C 0.2594(3) 0.9760(3) 0.6621(2) 0.0367(9) Uani 1 1 d . . .
H52A H 0.3022 0.9882 0.6158 0.055 Uiso 1 1 calc R . .
H52B H 0.3089 0.9570 0.6976 0.055 Uiso 1 1 calc R . .
H52C H 0.2100 1.0427 0.6646 0.055 Uiso 1 1 calc R . .
C53 C 0.5011(3) 0.8362(3) 0.54703(19) 0.0241(7) Uani 1 1 d . . .
H53A H 0.5148 0.8620 0.4955 0.029 Uiso 1 1 calc R . .
H53B H 0.5020 0.8989 0.5646 0.029 Uiso 1 1 calc R . .
C54 C 0.5960(3) 0.7482(3) 0.57304(19) 0.0250(7) Uani 1 1 d . . .
H54 H 0.5919 0.6830 0.5579 0.030 Uiso 1 1 calc R . .
C55 C 0.7064(3) 0.7869(3) 0.5418(2) 0.0393(10) Uani 1 1 d . . .
H55A H 0.7120 0.8091 0.4908 0.059 Uiso 1 1 calc R . .
H55B H 0.7650 0.7275 0.5571 0.059 Uiso 1 1 calc R . .
H55C H 0.7133 0.8492 0.5574 0.059 Uiso 1 1 calc R . .
C56 C 0.5869(3) 0.7132(3) 0.6523(2) 0.0380(9) Uani 1 1 d . . .
H56A H 0.5158 0.6882 0.6721 0.057 Uiso 1 1 calc R . .
H56B H 0.5935 0.7753 0.6682 0.057 Uiso 1 1 calc R . .
H56C H 0.6454 0.6537 0.6676 0.057 Uiso 1 1 calc R . .

loop_
_atom_site_aniso_label
_atom_site_aniso_U_11
_atom_site_aniso_U_22
_atom_site_aniso_U_33
_atom_site_aniso_U_23
_atom_site_aniso_U_13
_atom_site_aniso_U_12
Sm1 0.01607(8) 0.01665(9) 0.01182(8) -0.00257(6) -0.00042(6) -0.00521(6)
Al1 0.0185(5) 0.0184(5) 0.0184(5) -0.0041(4) -0.0046(4) -0.0028(4)
Cl1 0.0224(4) 0.0167(4) 0.0173(4) -0.0042(3) -0.0043(3) -0.0008(3)
Cl2 0.0222(4) 0.0164(4) 0.0243(4) -0.0055(3) -0.0074(3) -0.0007(3)
C1 0.0196(16) 0.037(2) 0.0214(18) -0.0125(16) 0.0034(13) -0.0133(14)
C2 0.0152(15) 0.0250(18) 0.0272(18) -0.0073(15) 0.0000(13) -0.0051(12)
C3 0.0157(15) 0.0302(19) 0.0213(17) -0.0093(15) -0.0014(12) -0.0086(13)
C4 0.0191(16) 0.0241(18) 0.033(2) -0.0069(16) 0.0017(14) -0.0110(13)
C5 0.0199(17) 0.032(2) 0.0207(18) 0.0016(15) -0.0017(13) -0.0134(14)
C6 0.028(2) 0.067(3) 0.034(2) -0.028(2) 0.0118(16) -0.0206(19)
C7 0.027(2) 0.032(2) 0.049(3) -0.0019(19) -0.0027(18) 0.0018(16)
C8 0.043(2) 0.065(3) 0.026(2) -0.017(2) -0.0067(17) -0.024(2)
C9 0.033(2) 0.025(2) 0.063(3) -0.015(2) 0.0088(19) -0.0129(16)
C10 0.041(2) 0.048(3) 0.033(2) 0.016(2) -0.0088(18) -0.024(2)
C11 0.0241(17) 0.0246(18) 0.0180(17) -0.0040(14) 0.0068(13) -0.0106(13)
C12 0.0336(19) 0.0166(16) 0.0137(16) -0.0007(13) 0.0045(13) -0.0076(13)
C13 0.0289(18) 0.0232(18) 0.0123(16) 0.0006(13) -0.0002(13) -0.0045(13)
C14 0.0301(18) 0.0229(17) 0.0140(16) -0.0065(14) 0.0047(13) -0.0078(14)
C15 0.0225(17) 0.0198(17) 0.0198(17) -0.0034(14) 0.0076(13) -0.0032(13)
C16 0.0252(18) 0.042(2) 0.031(2) -0.0116(18) 0.0069(15) -0.0170(16)
C17 0.053(2) 0.0185(18) 0.024(2) -0.0020(15) 0.0043(17) -0.0070(16)
C18 0.044(2) 0.034(2) 0.0192(19) 0.0010(16) -0.0069(16) -0.0036(17)
C19 0.045(2) 0.031(2) 0.026(2) -0.0160(17) 0.0076(16) -0.0152(17)
C20 0.0290(19) 0.028(2) 0.030(2) -0.0065(16) 0.0064(15) 0.0013(15)
C21 0.0210(16) 0.0202(17) 0.0266(18) -0.0071(14) -0.0047(13) -0.0027(13)
C22 0.0222(17) 0.0225(18) 0.036(2) -0.0110(16) -0.0080(14) -0.0026(13)
C23 0.041(2) 0.036(2) 0.044(3) -0.006(2) -0.0201(19) 0.0039(18)
C24 0.0206(19) 0.035(2) 0.079(3) -0.026(2) -0.0056(19) -0.0034(16)
C25 0.0249(17) 0.0235(17) 0.0167(17) -0.0018(14) -0.0034(13) -0.0050(13)
C26 0.0240(17) 0.0298(19) 0.0184(17) -0.0097(15) -0.0014(13) -0.0060(14)
C27 0.032(2) 0.051(3) 0.025(2) -0.0153(19) 0.0056(15) -0.0107(18)
C28 0.035(2) 0.029(2) 0.030(2) -0.0132(17) -0.0026(15) -0.0066(15)
Sm2 0.01493(8) 0.01705(9) 0.01164(8) -0.00339(6) -0.00017(6) -0.00543(6)
Al2 0.0235(5) 0.0189(5) 0.0176(5) -0.0035(4) -0.0060(4) -0.0047(4)
Cl3 0.0235(4) 0.0170(4) 0.0179(4) -0.0044(3) -0.0054(3) -0.0015(3)
Cl4 0.0261(4) 0.0169(4) 0.0225(4) -0.0039(3) -0.0083(3) -0.0025(3)
C29 0.0244(17) 0.0236(18) 0.0163(16) -0.0024(14) 0.0043(13) -0.0101(13)
C30 0.0243(17) 0.0202(17) 0.0156(16) -0.0008(13) 0.0027(13) -0.0047(13)
C31 0.0262(17) 0.0259(18) 0.0119(16) -0.0037(14) 0.0025(12) -0.0057(13)
C32 0.0238(17) 0.0213(17) 0.0155(16) -0.0057(13) 0.0056(12) -0.0043(13)
C33 0.0168(15) 0.0245(17) 0.0187(17) -0.0029(14) 0.0031(12) -0.0051(12)
C34 0.041(2) 0.032(2) 0.027(2) -0.0068(17) 0.0062(16) -0.0228(17)
C35 0.045(2) 0.029(2) 0.027(2) 0.0029(17) -0.0016(17) 0.0031(17)
C36 0.037(2) 0.048(2) 0.0181(18) -0.0109(17) -0.0011(15) -0.0133(18)
C37 0.039(2) 0.026(2) 0.029(2) -0.0092(16) 0.0120(16) -0.0052(16)
C38 0.0205(18) 0.043(2) 0.028(2) -0.0009(18) -0.0004(14) -0.0031(15)
C39 0.0193(16) 0.0265(18) 0.0205(17) -0.0079(14) 0.0031(12) -0.0100(13)
C40 0.0146(15) 0.0242(17) 0.0241(18) -0.0073(14) 0.0008(12) -0.0061(12)
C41 0.0176(15) 0.0264(18) 0.0204(17) -0.0061(14) -0.0034(12) -0.0059(13)
C42 0.0219(16) 0.0253(18) 0.0231(18) -0.0103(15) 0.0006(13) -0.0109(13)
C43 0.0191(16) 0.0234(17) 0.0198(17) -0.0050(14) 0.0014(12) -0.0100(13)
C44 0.036(2) 0.042(2) 0.0178(18) -0.0100(16) 0.0080(15) -0.0208(17)
C45 0.0213(17) 0.030(2) 0.045(2) -0.0158(18) -0.0008(16) -0.0006(14)
C46 0.0280(19) 0.043(2) 0.031(2) -0.0031(18) -0.0114(16) -0.0076(16)
C47 0.037(2) 0.033(2) 0.033(2) -0.0176(18) 0.0018(16) -0.0149(16)
C48 0.0270(18) 0.0223(18) 0.034(2) -0.0034(16) -0.0023(15) -0.0104(14)
C49 0.0332(19) 0.0270(19) 0.0134(16) -0.0015(14) -0.0045(13) -0.0065(14)
C50 0.0260(18) 0.035(2) 0.0219(18) -0.0089(16) -0.0057(14) -0.0032(15)
C51 0.041(2) 0.065(3) 0.030(2) -0.017(2) 0.0055(18) -0.010(2)
C52 0.044(2) 0.029(2) 0.042(2) -0.0185(19) -0.0033(18) -0.0043(17)
C53 0.0279(18) 0.0196(17) 0.0257(19) -0.0030(14) -0.0080(14) -0.0071(13)
C54 0.0245(17) 0.0184(17) 0.033(2) -0.0035(15) -0.0104(14) -0.0053(13)
C55 0.0248(19) 0.033(2) 0.057(3) -0.006(2) -0.0084(18) -0.0051(16)
C56 0.040(2) 0.039(2) 0.034(2) -0.0040(19) -0.0186(18) 0.0000(18)
